data_7157458
loop_
_publ_author_name
'Sarkar, Parantap'
'Inaba, Yuya'
'Shirakura, Hayato'
'Yoneda, Tomoki'
'Inokuma, Yasuhide'

_publ_section_title
;
 Modular synthesis of oligoacetylacetones via site-selective silylation of
 acetylacetone derivatives.
;
_journal_issue 17
_journal_name_full 'Organic &amp; biomolecular chemistry'
_journal_page_first 3297
_journal_page_last 3302
_journal_paper_doi 10.1039/d0ob00501k
_journal_volume 18
_journal_year 2020
_chemical_formula_moiety 'C20 H38 O4 Si2'
_chemical_formula_sum 'C10 H19 O2 Si'
_chemical_formula_weight 199.34
_space_group_crystal_system monoclinic
_space_group_IT_number 14
_space_group_name_Hall '-P 2ybc'
_space_group_name_H-M_alt 'P 1 21/c 1'
_atom_sites_solution_hydrogens geom
_audit_creation_method SHELXL-2017/1
_cell_angle_alpha 90
_cell_angle_beta 90.224(6)
_cell_angle_gamma 90
_cell_formula_units_Z 4
_cell_length_a 7.1033(14)
_cell_length_b 15.700(3)
_cell_length_c 10.748(2)
_cell_measurement_reflns_used 7967
_cell_measurement_temperature 123(2)
_cell_measurement_theta_max 27.51
_cell_measurement_theta_min 1.89
_cell_volume 1198.6(4)
_computing_structure_refinement 'SHELXL-2017/1 (Sheldrick, 2017)'
_diffrn_ambient_temperature 123(2)
_diffrn_detector 'Image Plate'
_diffrn_detector_area_resol_mean 10
_diffrn_detector_type 'Rigaku IP'
_diffrn_measured_fraction_theta_full 1.000
_diffrn_measured_fraction_theta_max 0.998
_diffrn_measurement_device 'four-circle diffractometer'
_diffrn_measurement_device_type RAPID
_diffrn_measurement_method '\w scans'
_diffrn_radiation_monochromator graphite
_diffrn_radiation_probe x-ray
_diffrn_radiation_type MoK\a
_diffrn_radiation_wavelength 0.71075
_diffrn_reflns_av_R_equivalents 0.0703
_diffrn_reflns_av_unetI/netI 0.0663
_diffrn_reflns_Laue_measured_fraction_full 1.000
_diffrn_reflns_Laue_measured_fraction_max 0.998
_diffrn_reflns_limit_h_max 9
_diffrn_reflns_limit_h_min -9
_diffrn_reflns_limit_k_max 20
_diffrn_reflns_limit_k_min -20
_diffrn_reflns_limit_l_max 13
_diffrn_reflns_limit_l_min -13
_diffrn_reflns_number 10679
_diffrn_reflns_point_group_measured_fraction_full 1.000
_diffrn_reflns_point_group_measured_fraction_max 0.998
_diffrn_reflns_theta_full 25.242
_diffrn_reflns_theta_max 27.483
_diffrn_reflns_theta_min 1.895
_diffrn_source 'sealed X-ray tube'
_exptl_absorpt_coefficient_mu 0.167
_exptl_absorpt_correction_T_max 0.9936
_exptl_absorpt_correction_T_min 0.1822
_exptl_absorpt_correction_type multi-scan
_exptl_absorpt_process_details 'ABSCOR(Rigaku, 1995)'
_exptl_crystal_colour colourless
_exptl_crystal_density_diffrn 1.105
_exptl_crystal_density_method 'not measured'
_exptl_crystal_description block
_exptl_crystal_F_000 436
_exptl_crystal_size_max 0.320
_exptl_crystal_size_mid 0.260
_exptl_crystal_size_min 0.090
_refine_diff_density_max 0.482
_refine_diff_density_min -0.471
_refine_diff_density_rms 0.062
_refine_ls_extinction_method none
_refine_ls_goodness_of_fit_ref 1.075
_refine_ls_hydrogen_treatment constr
_refine_ls_matrix_type full
_refine_ls_number_parameters 124
_refine_ls_number_reflns 2726
_refine_ls_number_restraints 0
_refine_ls_restrained_S_all 1.075
_refine_ls_R_factor_all 0.0970
_refine_ls_R_factor_gt 0.0694
_refine_ls_shift/su_max 0.000
_refine_ls_shift/su_mean 0.000
_refine_ls_structure_factor_coef Fsqd
_refine_ls_weighting_details 'w=1/[\s^2^(Fo^2^)+(0.0924P)^2^+0.7584P] where P=(Fo^2^+2Fc^2^)/3'
_refine_ls_weighting_scheme calc
_refine_ls_wR_factor_gt 0.1738
_refine_ls_wR_factor_ref 0.1941
_reflns_Friedel_coverage 0.000
_reflns_number_gt 2002
_reflns_number_total 2726
_reflns_threshold_expression 'I > 2\s(I)'
_cod_data_source_file d0ob00501k3.cif
_cod_data_source_block Compound5a
_cod_depositor_comments 'Adding full bibliography for 7157456--7157460.cif.'
_cod_original_cell_volume 1198.7(4)
_cod_original_sg_symbol_H-M 'P 21/c'
_cod_database_code 7157458
_shelx_shelxl_version_number 2017/1
_shelx_space_group_comment
;
The symmetry employed for this shelxl refinement is uniquely defined
by the following loop, which should always be used as a source of
symmetry information in preference to the above space-group names.
They are only intended as comments.
;
_shelx_estimated_absorpt_t_min 0.948
_shelx_estimated_absorpt_t_max 0.985

loop_
_space_group_symop_operation_xyz
'x, y, z'
'-x, y+1/2, -z+1/2'
'-x, -y, -z'
'x, -y-1/2, z-1/2'

loop_
_atom_site_label
_atom_site_type_symbol
_atom_site_fract_x
_atom_site_fract_y
_atom_site_fract_z
_atom_site_U_iso_or_equiv
_atom_site_adp_type
_atom_site_occupancy
_atom_site_site_symmetry_order
_atom_site_calc_flag
_atom_site_refinement_flags_posn
_atom_site_refinement_flags_adp
_atom_site_refinement_flags_occupancy
_atom_site_disorder_assembly
_atom_site_disorder_group
Si2 Si 0.69227(18) 0.60698(6) 0.84204(11) 0.0390(3) Uani 1 1 d . . . . .
O4 O 0.7022(4) 0.50750(15) 0.7872(3) 0.0418(6) Uani 1 1 d . . . . .
O5 O 0.4402(4) 0.36659(19) 0.6216(3) 0.0527(8) Uani 1 1 d . . . . .
C10 C 0.8439(5) 0.4660(2) 0.7269(4) 0.0383(9) Uani 1 1 d . . . . .
C11 C 0.5855(6) 0.4056(2) 0.6023(4) 0.0386(9) Uani 1 1 d . . . . .
C12 C 0.7709(5) 0.3843(2) 0.6701(4) 0.0367(8) Uani 1 1 d . . . . .
C13 C 0.5926(5) 0.4758(2) 0.5056(4) 0.0394(9) Uani 1 1 d . . . . .
H1 H 0.623981 0.450654 0.423833 0.047 Uiso 1 1 calc R U . . .
H2 H 0.693983 0.516363 0.527969 0.047 Uiso 1 1 calc R U . . .
C14 C 0.4440(7) 0.6149(3) 0.8934(4) 0.0504(11) Uani 1 1 d . . . . .
H3 H 0.360234 0.608688 0.821263 0.076 Uiso 1 1 calc R U . . .
H4 H 0.422980 0.670453 0.932370 0.076 Uiso 1 1 calc R U . . .
H5 H 0.417524 0.569597 0.953601 0.076 Uiso 1 1 calc R U . . .
C15 C 0.7444(6) 0.6834(2) 0.7160(4) 0.0482(10) Uani 1 1 d . . . . .
H6 H 0.878322 0.680140 0.694907 0.072 Uiso 1 1 calc R U . . .
H7 H 0.713984 0.741193 0.743675 0.072 Uiso 1 1 calc R U . . .
H8 H 0.668538 0.669245 0.642458 0.072 Uiso 1 1 calc R U . . .
C16 C 0.8536(7) 0.6213(3) 0.9768(4) 0.0567(12) Uani 1 1 d . . . . .
H9 H 0.837798 0.573716 1.034889 0.085 Uiso 1 1 calc R U . . .
H10 H 0.824062 0.674882 1.019106 0.085 Uiso 1 1 calc R U . . .
H11 H 0.984002 0.622722 0.947471 0.085 Uiso 1 1 calc R U . . .
C17 C 0.9049(7) 0.3465(3) 0.5741(4) 0.0484(10) Uani 1 1 d . . . . .
H12 H 0.932496 0.389254 0.510334 0.073 Uiso 1 1 calc R U . . .
H13 H 0.846119 0.296683 0.535110 0.073 Uiso 1 1 calc R U . . .
H14 H 1.022243 0.329253 0.615297 0.073 Uiso 1 1 calc R U . . .
C18 C 1.0206(6) 0.4933(3) 0.7226(4) 0.0480(10) Uani 1 1 d . . . . .
H15 H 1.054951 0.544742 0.763256 0.058 Uiso 1 1 calc R U . . .
H16 H 1.112656 0.461331 0.678928 0.058 Uiso 1 1 calc R U . . .
C19 C 0.7342(6) 0.3203(2) 0.7747(4) 0.0452(10) Uani 1 1 d . . . . .
H17 H 0.851025 0.310324 0.821317 0.068 Uiso 1 1 calc R U . . .
H18 H 0.689902 0.266423 0.738939 0.068 Uiso 1 1 calc R U . . .
H19 H 0.638199 0.343044 0.830860 0.068 Uiso 1 1 calc R U . . .

loop_
_atom_site_aniso_label
_atom_site_aniso_U_11
_atom_site_aniso_U_22
_atom_site_aniso_U_33
_atom_site_aniso_U_23
_atom_site_aniso_U_13
_atom_site_aniso_U_12
Si2 0.0460(6) 0.0281(5) 0.0430(5) -0.0026(4) -0.0028(6) -0.0009(5)
O4 0.0420(13) 0.0311(13) 0.0524(16) -0.0056(11) 0.0009(14) -0.0022(12)
O5 0.0463(16) 0.0432(17) 0.069(2) 0.0152(14) -0.0083(16) -0.0084(13)
C10 0.042(2) 0.0291(17) 0.043(2) 0.0039(15) 0.0004(18) 0.0015(15)
C11 0.046(2) 0.0282(18) 0.042(2) -0.0026(15) -0.0022(19) -0.0009(16)
C12 0.042(2) 0.0291(17) 0.0395(19) 0.0022(14) -0.0015(18) 0.0047(14)
C13 0.041(2) 0.0334(19) 0.044(2) 0.0049(16) -0.0030(18) 0.0016(16)
C14 0.053(3) 0.044(2) 0.054(2) 0.0012(19) 0.009(2) 0.006(2)
C15 0.057(3) 0.0325(19) 0.055(2) 0.0029(17) -0.002(2) -0.0009(17)
C16 0.069(3) 0.047(3) 0.054(3) -0.007(2) -0.016(2) -0.005(2)
C17 0.056(3) 0.040(2) 0.050(2) -0.0087(19) 0.001(2) 0.0094(19)
C18 0.048(2) 0.038(2) 0.057(3) 0.0001(19) 0.001(2) -0.0016(17)
C19 0.057(2) 0.0283(18) 0.050(2) 0.0062(16) -0.011(2) -0.0020(17)

loop_
_atom_type_symbol
_atom_type_description
_atom_type_scat_dispersion_real
_atom_type_scat_dispersion_imag
_atom_type_scat_source
C C 0.0033 0.0016 'International Tables Vol C Tables 4.2.6.8 and 6.1.1.4'
H H 0.0000 0.0000 'International Tables Vol C Tables 4.2.6.8 and 6.1.1.4'
O O 0.0106 0.0060 'International Tables Vol C Tables 4.2.6.8 and 6.1.1.4'
Si Si 0.0817 0.0704 'International Tables Vol C Tables 4.2.6.8 and 6.1.1.4'

loop_
_geom_angle_atom_site_label_1
_geom_angle_atom_site_label_2
_geom_angle_atom_site_label_3
_geom_angle
_geom_angle_site_symmetry_1
_geom_angle_site_symmetry_3
_geom_angle_publ_flag
O4 Si2 C15 109.80(17) . . ?
O4 Si2 C14 102.06(18) . . ?
C15 Si2 C14 111.6(2) . . ?
O4 Si2 C16 111.19(18) . . ?
C15 Si2 C16 111.6(2) . . ?
C14 Si2 C16 110.2(2) . . ?
C10 O4 Si2 130.2(2) . . ?
C18 C10 O4 124.2(4) . . ?
C18 C10 C12 125.7(4) . . ?
O4 C10 C12 110.1(3) . . ?
O5 C11 C13 120.9(4) . . ?
O5 C11 C12 122.2(3) . . ?
C13 C11 C12 116.9(3) . . ?
C10 C12 C17 112.9(3) . . ?
C10 C12 C19 108.7(3) . . ?
C17 C12 C19 110.5(3) . . ?
C10 C12 C11 107.3(3) . . ?
C17 C12 C11 107.4(3) . . ?
C19 C12 C11 110.0(3) . . ?
C11 C13 C13 112.7(4) . 3_666 ?
C11 C13 H1 109.1 . . ?
C13 C13 H1 109.1 3_666 . ?
C11 C13 H2 109.1 . . ?
C13 C13 H2 109.1 3_666 . ?
H1 C13 H2 107.8 . . ?
Si2 C14 H3 109.5 . . ?
Si2 C14 H4 109.5 . . ?
H3 C14 H4 109.5 . . ?
Si2 C14 H5 109.5 . . ?
H3 C14 H5 109.5 . . ?
H4 C14 H5 109.5 . . ?
Si2 C15 H6 109.5 . . ?
Si2 C15 H7 109.5 . . ?
H6 C15 H7 109.5 . . ?
Si2 C15 H8 109.5 . . ?
H6 C15 H8 109.5 . . ?
H7 C15 H8 109.5 . . ?
Si2 C16 H9 109.5 . . ?
Si2 C16 H10 109.5 . . ?
H9 C16 H10 109.5 . . ?
Si2 C16 H11 109.5 . . ?
H9 C16 H11 109.5 . . ?
H10 C16 H11 109.5 . . ?
C12 C17 H12 109.5 . . ?
C12 C17 H13 109.5 . . ?
H12 C17 H13 109.5 . . ?
C12 C17 H14 109.5 . . ?
H12 C17 H14 109.5 . . ?
H13 C17 H14 109.5 . . ?
C10 C18 H15 120.0 . . ?
C10 C18 H16 120.0 . . ?
H15 C18 H16 120.0 . . ?
C12 C19 H17 109.5 . . ?
C12 C19 H18 109.5 . . ?
H17 C19 H18 109.5 . . ?
C12 C19 H19 109.5 . . ?
H17 C19 H19 109.5 . . ?
H18 C19 H19 109.5 . . ?

loop_
_geom_bond_atom_site_label_1
_geom_bond_atom_site_label_2
_geom_bond_distance
_geom_bond_site_symmetry_2
_geom_bond_publ_flag
Si2 O4 1.671(3) . ?
Si2 C15 1.848(4) . ?
Si2 C14 1.854(5) . ?
Si2 C16 1.857(5) . ?
O4 C10 1.365(5) . ?
O5 C11 1.219(5) . ?
C10 C18 1.326(6) . ?
C10 C12 1.512(5) . ?
C11 C13 1.516(5) . ?
C11 C12 1.540(5) . ?
C12 C17 1.527(5) . ?
C12 C19 1.531(5) . ?
C13 C13 1.522(7) 3_666 ?
C13 H1 0.9900 . ?
C13 H2 0.9900 . ?
C14 H3 0.9800 . ?
C14 H4 0.9800 . ?
C14 H5 0.9800 . ?
C15 H6 0.9800 . ?
C15 H7 0.9800 . ?
C15 H8 0.9800 . ?
C16 H9 0.9800 . ?
C16 H10 0.9800 . ?
C16 H11 0.9800 . ?
C17 H12 0.9800 . ?
C17 H13 0.9800 . ?
C17 H14 0.9800 . ?
C18 H15 0.9500 . ?
C18 H16 0.9500 . ?
C19 H17 0.9800 . ?
C19 H18 0.9800 . ?
C19 H19 0.9800 . ?

loop_
_geom_torsion_atom_site_label_1
_geom_torsion_atom_site_label_2
_geom_torsion_atom_site_label_3
_geom_torsion_atom_site_label_4
_geom_torsion
_geom_torsion_site_symmetry_1
_geom_torsion_site_symmetry_2
_geom_torsion_site_symmetry_3
_geom_torsion_site_symmetry_4
_geom_torsion_publ_flag
C15 Si2 O4 C10 55.4(4) . . . . ?
C14 Si2 O4 C10 173.9(3) . . . . ?
C16 Si2 O4 C10 -68.6(4) . . . . ?
Si2 O4 C10 C18 14.7(6) . . . . ?
Si2 O4 C10 C12 -167.1(3) . . . . ?
C18 C10 C12 C17 -16.8(6) . . . . ?
O4 C10 C12 C17 165.0(3) . . . . ?
C18 C10 C12 C19 106.1(5) . . . . ?
O4 C10 C12 C19 -72.1(4) . . . . ?
C18 C10 C12 C11 -134.9(4) . . . . ?
O4 C10 C12 C11 46.9(4) . . . . ?
O5 C11 C12 C10 -127.3(4) . . . . ?
C13 C11 C12 C10 55.1(4) . . . . ?
O5 C11 C12 C17 111.1(4) . . . . ?
C13 C11 C12 C17 -66.5(4) . . . . ?
O5 C11 C12 C19 -9.2(5) . . . . ?
C13 C11 C12 C19 173.2(3) . . . . ?
O5 C11 C13 C13 32.9(6) . . . 3_666 ?
C12 C11 C13 C13 -149.4(4) . . . 3_666 ?
